data_7026891
loop_
_publ_author_name
'Li, Pei-Xin'
'Zhang, Su-Yun'
'Mao, Jiang-Gao'

_publ_section_title
;
 Explorations of new quaternary phases in the Ln(III)-V(V)(d0)-Se(IV)-O
 (Ln = Nd, Eu, Gd, Tb) systems.
;
_journal_issue 48
_journal_name_full 'Dalton transactions (Cambridge, England : 2003)'
_journal_page_first 11560
_journal_page_last 11567
_journal_paper_doi 10.1039/c0dt00848f
_journal_volume 39
_journal_year 2010
_chemical_formula_sum 'Eu O8 Se2 V'
_chemical_formula_weight 488.82
_chemical_name_systematic
;
?
;
_space_group_IT_number 11
_symmetry_cell_setting monoclinic
_symmetry_space_group_name_Hall '-P 2yb'
_symmetry_space_group_name_H-M 'P 1 21/m 1'
_atom_sites_solution_hydrogens none
_atom_sites_solution_primary direct
_atom_sites_solution_secondary difmap
_audit_creation_method SHELXL-97
_cell_angle_alpha 90.00
_cell_angle_beta 91.064(14)
_cell_angle_gamma 90.00
_cell_formula_units_Z 4
_cell_length_a 6.738(6)
_cell_length_b 7.138(6)
_cell_length_c 13.413(11)
_cell_measurement_reflns_used 1566
_cell_measurement_temperature 293(2)
_cell_measurement_theta_max 27.4642
_cell_measurement_theta_min 3.0238
_cell_volume 645.0(10)
_computing_structure_refinement 'SHELXL-97 (Sheldrick, 1997)'
_computing_structure_solution 'SHELXS-97 (Sheldrick, 1990)'
_diffrn_ambient_temperature 293(2)
_diffrn_detector_area_resol_mean 28.5714
_diffrn_measured_fraction_theta_full 0.993
_diffrn_measured_fraction_theta_max 0.993
_diffrn_measurement_device_type Saturn70
_diffrn_measurement_method CCD_Profile_fitting
_diffrn_radiation_monochromator graphite
_diffrn_radiation_source 'fine-focus sealed tube'
_diffrn_radiation_type MoK\a
_diffrn_radiation_wavelength 0.71073
_diffrn_reflns_av_R_equivalents 0.0744
_diffrn_reflns_av_sigmaI/netI 0.0724
_diffrn_reflns_limit_h_max 8
_diffrn_reflns_limit_h_min -8
_diffrn_reflns_limit_k_max 9
_diffrn_reflns_limit_k_min -9
_diffrn_reflns_limit_l_max 17
_diffrn_reflns_limit_l_min -11
_diffrn_reflns_number 5079
_diffrn_reflns_theta_full 27.52
_diffrn_reflns_theta_max 27.52
_diffrn_reflns_theta_min 3.02
_exptl_absorpt_coefficient_mu 22.375
_exptl_absorpt_correction_T_max 1.0000
_exptl_absorpt_correction_T_min 0.6158
_exptl_absorpt_correction_type multi-scan
_exptl_crystal_colour yellow
_exptl_crystal_density_diffrn 5.034
_exptl_crystal_density_method 'not measured'
_exptl_crystal_description Prism
_exptl_crystal_F_000 872
_exptl_crystal_size_max 0.1700
_exptl_crystal_size_mid 0.0700
_exptl_crystal_size_min 0.0400
_refine_diff_density_max 3.531
_refine_diff_density_min -3.535
_refine_diff_density_rms 0.490
_refine_ls_extinction_method none
_refine_ls_goodness_of_fit_ref 1.077
_refine_ls_hydrogen_treatment none
_refine_ls_matrix_type full
_refine_ls_number_parameters 124
_refine_ls_number_reflns 1597
_refine_ls_number_restraints 0
_refine_ls_restrained_S_all 1.077
_refine_ls_R_factor_all 0.0636
_refine_ls_R_factor_gt 0.0461
_refine_ls_shift/su_max 0.000
_refine_ls_shift/su_mean 0.000
_refine_ls_structure_factor_coef Fsqd
_refine_ls_weighting_details 'calc w=1/[\s^2^(Fo^2^)+(0.0507P)^2^+0.0000P] where P=(Fo^2^+2Fc^2^)/3'
_refine_ls_weighting_scheme calc
_refine_ls_wR_factor_gt 0.1025
_refine_ls_wR_factor_ref 0.1121
_reflns_number_gt 1253
_reflns_number_total 1597
_reflns_threshold_expression >2sigma(I)
_cod_data_source_file c0dt00848f.txt
_cod_data_source_block Eu(VO2)(SeO3)2-2
_cod_depositor_comments
;
The following automatic conversions were performed:

'_exptl_absorpt_correction_type' value 'Multi-scan' changed to
'multi-scan' according to
/home/saulius/struct/CIF-dictionaries/cif_core.dic dictionary named
'cif_core.dic' version 2.4.2 from 2011-04-26.

Automatic conversion script
Id: cif_fix_values 1891 2012-01-12 08:04:46Z andrius 
;
_cod_original_sg_symbol_H-M P21/m
_cod_database_code 7026891

loop_
_symmetry_equiv_pos_as_xyz
'x, y, z'
'-x, y+1/2, -z'
'-x, -y, -z'
'x, -y-1/2, z'

loop_
_atom_site_label
_atom_site_type_symbol
_atom_site_fract_x
_atom_site_fract_y
_atom_site_fract_z
_atom_site_U_iso_or_equiv
_atom_site_adp_type
_atom_site_occupancy
_atom_site_symmetry_multiplicity
_atom_site_calc_flag
_atom_site_refinement_flags
Eu1 Eu 0.62454(10) 0.2500 -0.13599(5) 0.0127(2) Uani 1 2 d S
Eu2 Eu 0.07663(10) 0.2500 0.06957(6) 0.0128(2) Uani 1 2 d S
V1 V 0.3718(3) 0.0088(4) -0.38851(15) 0.0333(7) Uani 1 1 d .
Se1 Se -0.0368(2) -0.2500 -0.35213(11) 0.0095(3) Uani 1 2 d S
Se2 Se 0.5485(2) 0.2500 0.13937(11) 0.0111(3) Uani 1 2 d S
Se3 Se 0.7932(2) 0.2500 -0.40978(11) 0.0087(3) Uani 1 2 d S
Se4 Se 0.1057(2) 0.2500 -0.16157(11) 0.0134(3) Uani 1 2 d S
O1 O 0.0189(18) -0.2500 -0.2307(8) 0.025(3) Uani 1 2 d S
O2 O 0.0956(11) -0.0633(11) -0.3944(6) 0.0157(16) Uani 1 1 d .
O3 O 0.7107(15) 0.2500 0.0435(8) 0.016(2) Uani 1 2 d S
O4 O 0.3836(11) 0.0758(11) 0.1081(6) 0.0148(16) Uani 1 1 d .
O5 O 0.7869(15) 0.2500 -0.2856(8) 0.014(2) Uiso 1 2 d S
O6 O 0.6382(10) 0.0623(10) -0.4403(5) 0.0089(14) Uani 1 1 d .
O7 O 0.3001(15) 0.2500 -0.0814(8) 0.021(3) Uani 1 2 d S
O8 O -0.0291(11) 0.0777(13) -0.1010(6) 0.0195(18) Uani 1 1 d .
O9 O 0.4113(11) 0.0633(12) -0.2707(6) 0.0188(18) Uani 1 1 d .
O10 O 0.2932(15) 0.2500 -0.4341(8) 0.014(2) Uani 1 2 d S
O11 O 0.4394(15) -0.2500 -0.3796(7) 0.011(2) Uani 1 2 d S

loop_
_atom_site_aniso_label
_atom_site_aniso_U_11
_atom_site_aniso_U_22
_atom_site_aniso_U_33
_atom_site_aniso_U_23
_atom_site_aniso_U_13
_atom_site_aniso_U_12
Eu1 0.0085(4) 0.0242(5) 0.0055(4) 0.000 -0.0011(3) 0.000
Eu2 0.0091(4) 0.0245(4) 0.0048(4) 0.000 -0.0011(3) 0.000
V1 0.0197(11) 0.0750(19) 0.0056(10) -0.0138(11) 0.0052(7) -0.0267(12)
Se1 0.0096(7) 0.0128(7) 0.0061(7) 0.000 0.0003(5) 0.000
Se2 0.0083(7) 0.0213(8) 0.0037(7) 0.000 -0.0020(5) 0.000
Se3 0.0097(7) 0.0125(7) 0.0039(7) 0.000 -0.0011(5) 0.000
Se4 0.0069(7) 0.0290(9) 0.0041(7) 0.000 -0.0012(5) 0.000
O1 0.034(7) 0.039(8) 0.002(6) 0.000 -0.003(5) 0.000
O2 0.014(4) 0.019(4) 0.014(4) 0.003(3) 0.000(3) 0.002(3)
O3 0.018(5) 0.024(6) 0.004(5) 0.000 0.001(4) 0.000
O4 0.015(4) 0.019(4) 0.011(4) -0.005(3) 0.000(3) -0.004(3)
O6 0.009(3) 0.014(4) 0.004(3) -0.003(3) 0.000(2) 0.002(3)
O7 0.011(5) 0.042(8) 0.008(6) 0.000 -0.004(4) 0.000
O8 0.018(4) 0.030(5) 0.011(4) 0.002(4) 0.005(3) -0.002(3)
O9 0.019(4) 0.027(5) 0.010(4) 0.001(4) 0.002(3) -0.008(3)
O10 0.014(5) 0.020(6) 0.007(5) 0.000 -0.001(4) 0.000
O11 0.011(5) 0.015(5) 0.007(5) 0.000 0.000(4) 0.000

loop_
_atom_type_symbol
_atom_type_description
_atom_type_scat_dispersion_real
_atom_type_scat_dispersion_imag
_atom_type_scat_source
O O 0.0106 0.0060 'International Tables Vol C Tables 4.2.6.8 and 6.1.1.4'
V V 0.3005 0.5294 'International Tables Vol C Tables 4.2.6.8 and 6.1.1.4'
Se Se -0.0929 2.2259 'International Tables Vol C Tables 4.2.6.8 and 6.1.1.4'
Eu Eu -0.1578 3.6682 'International Tables Vol C Tables 4.2.6.8 and 6.1.1.4'

loop_
_geom_angle_atom_site_label_1
_geom_angle_atom_site_label_2
_geom_angle_atom_site_label_3
_geom_angle
_geom_angle_site_symmetry_1
_geom_angle_site_symmetry_3
O5 Eu1 O7 137.8(4) . .
O5 Eu1 O4 98.70(18) . 2_655
O7 Eu1 O4 85.70(18) . 2_655
O5 Eu1 O4 98.70(18) . 3_655
O7 Eu1 O4 85.70(18) . 3_655
O4 Eu1 O4 161.5(4) 2_655 3_655
O5 Eu1 O3 138.0(4) . .
O7 Eu1 O3 84.2(4) . .
O4 Eu1 O3 81.41(18) 2_655 .
O4 Eu1 O3 81.41(18) 3_655 .
O5 Eu1 O9 70.5(3) . .
O7 Eu1 O9 73.3(3) . .
O4 Eu1 O9 126.3(3) 2_655 .
O4 Eu1 O9 66.3(3) 3_655 .
O3 Eu1 O9 141.4(2) . .
O5 Eu1 O9 70.5(3) . 4_565
O7 Eu1 O9 73.3(3) . 4_565
O4 Eu1 O9 66.3(3) 2_655 4_565
O4 Eu1 O9 126.3(3) 3_655 4_565
O3 Eu1 O9 141.4(2) . 4_565
O9 Eu1 O9 60.5(4) . 4_565
O5 Eu1 O8 74.1(3) . 4_665
O7 Eu1 O8 140.4(3) . 4_665
O4 Eu1 O8 62.7(3) 2_655 4_665
O4 Eu1 O8 116.7(3) 3_655 4_665
O3 Eu1 O8 68.9(3) . 4_665
O9 Eu1 O8 144.4(2) . 4_665
O9 Eu1 O8 110.4(3) 4_565 4_665
O5 Eu1 O8 74.1(3) . 1_655
O7 Eu1 O8 140.4(3) . 1_655
O4 Eu1 O8 116.7(3) 2_655 1_655
O4 Eu1 O8 62.7(3) 3_655 1_655
O3 Eu1 O8 68.9(3) . 1_655
O9 Eu1 O8 110.4(3) . 1_655
O9 Eu1 O8 144.4(2) 4_565 1_655
O8 Eu1 O8 54.8(4) 4_665 1_655
O5 Eu1 Se4 54.6(3) . 1_655
O7 Eu1 Se4 167.6(3) . 1_655
O4 Eu1 Se4 92.45(17) 2_655 1_655
O4 Eu1 Se4 92.45(17) 3_655 1_655
O3 Eu1 Se4 83.5(2) . 1_655
O9 Eu1 Se4 117.10(17) . 1_655
O9 Eu1 Se4 117.10(17) 4_565 1_655
O8 Eu1 Se4 32.11(18) 4_665 1_655
O8 Eu1 Se4 32.11(18) 1_655 1_655
O5 Eu1 Se4 113.8(3) . .
O7 Eu1 Se4 24.0(3) . .
O4 Eu1 Se4 89.40(17) 2_655 .
O4 Eu1 Se4 89.40(17) 3_655 .
O3 Eu1 Se4 108.2(2) . .
O9 Eu1 Se4 53.54(17) . .
O9 Eu1 Se4 53.54(17) 4_565 .
O8 Eu1 Se4 152.04(18) 4_665 .
O8 Eu1 Se4 152.04(18) 1_655 .
Se4 Eu1 Se4 168.36(6) 1_655 .
O5 Eu1 Eu2 103.2(3) . 1_655
O7 Eu1 Eu2 119.0(3) . 1_655
O4 Eu1 Eu2 84.93(18) 2_655 1_655
O4 Eu1 Eu2 84.93(18) 3_655 1_655
O3 Eu1 Eu2 34.8(2) . 1_655
O9 Eu1 Eu2 148.44(19) . 1_655
O9 Eu1 Eu2 148.44(19) 4_565 1_655
O8 Eu1 Eu2 40.60(18) 4_665 1_655
O8 Eu1 Eu2 40.60(18) 1_655 1_655
Se4 Eu1 Eu2 48.66(5) 1_655 1_655
Se4 Eu1 Eu2 142.99(4) . 1_655
O1 Eu2 O8 77.95(19) 3 2
O1 Eu2 O8 77.95(19) 3 3
O8 Eu2 O8 154.3(4) 2 3
O1 Eu2 O4 93.0(3) 3 4_565
O8 Eu2 O4 65.5(3) 2 4_565
O8 Eu2 O4 124.8(3) 3 4_565
O1 Eu2 O4 93.0(3) 3 .
O8 Eu2 O4 124.8(3) 2 .
O8 Eu2 O4 65.5(3) 3 .
O4 Eu2 O4 60.7(4) 4_565 .
O1 Eu2 O3 80.5(4) 3 1_455
O8 Eu2 O3 83.66(19) 2 1_455
O8 Eu2 O3 83.66(19) 3 1_455
O4 Eu2 O3 149.11(19) 4_565 1_455
O4 Eu2 O3 149.11(19) . 1_455
O1 Eu2 O7 160.2(4) 3 .
O8 Eu2 O7 102.86(18) 2 .
O8 Eu2 O7 102.86(18) 3 .
O4 Eu2 O7 70.1(3) 4_565 .
O4 Eu2 O7 70.1(3) . .
O3 Eu2 O7 119.2(3) 1_455 .
O1 Eu2 O8 137.5(3) 3 .
O8 Eu2 O8 124.2(2) 2 .
O8 Eu2 O8 70.7(3) 3 .
O4 Eu2 O8 128.3(2) 4_565 .
O4 Eu2 O8 99.0(2) . .
O3 Eu2 O8 68.4(3) 1_455 .
O7 Eu2 O8 58.2(3) . .
O1 Eu2 O8 137.5(3) 3 4_565
O8 Eu2 O8 70.7(3) 2 4_565
O8 Eu2 O8 124.2(2) 3 4_565
O4 Eu2 O8 99.0(2) 4_565 4_565
O4 Eu2 O8 128.3(2) . 4_565
O3 Eu2 O8 68.4(3) 1_455 4_565
O7 Eu2 O8 58.2(3) . 4_565
O8 Eu2 O8 54.6(4) . 4_565
O1 Eu2 Se4 167.1(3) 3 .
O8 Eu2 Se4 100.73(19) 2 .
O8 Eu2 Se4 100.73(19) 3 .
O4 Eu2 Se4 98.11(17) 4_565 .
O4 Eu2 Se4 98.11(17) . .
O3 Eu2 Se4 86.6(2) 1_455 .
O7 Eu2 Se4 32.6(2) . .
O8 Eu2 Se4 33.93(17) . .
O8 Eu2 Se4 33.93(17) 4_565 .
O1 Eu2 Se2 91.1(3) 3 .
O8 Eu2 Se2 94.66(18) 2 .
O8 Eu2 Se2 94.66(18) 3 .
O4 Eu2 Se2 30.45(18) 4_565 .
O4 Eu2 Se2 30.45(18) . .
O3 Eu2 Se2 171.6(2) 1_455 .
O7 Eu2 Se2 69.2(2) . .
O8 Eu2 Se2 118.79(16) . .
O8 Eu2 Se2 118.79(16) 4_565 .
Se4 Eu2 Se2 101.82(5) . .
O1 Eu2 Eu1 115.1(3) 3 1_455
O8 Eu2 Eu1 91.06(19) 2 1_455
O8 Eu2 Eu1 91.06(19) 3 1_455
O4 Eu2 Eu1 139.28(18) 4_565 1_455
O4 Eu2 Eu1 139.28(18) . 1_455
O3 Eu2 Eu1 34.5(2) 1_455 1_455
O7 Eu2 Eu1 84.7(2) . 1_455
O8 Eu2 Eu1 40.41(17) . 1_455
O8 Eu2 Eu1 40.41(17) 4_565 1_455
Se4 Eu2 Eu1 52.04(5) . 1_455
Se2 Eu2 Eu1 153.86(4) . 1_455
O9 V1 O10 97.7(4) . .
O9 V1 O11 97.7(4) . .
O10 V1 O11 164.5(4) . .
O9 V1 O2 104.0(3) . .
O10 V1 O2 88.1(4) . .
O11 V1 O2 88.5(4) . .
O9 V1 O6 99.2(3) . .
O10 V1 O6 87.8(4) . .
O11 V1 O6 89.5(4) . .
O2 V1 O6 156.8(3) . .
O9 V1 O6 172.2(3) . 3_654
O10 V1 O6 83.0(4) . 3_654
O11 V1 O6 81.6(4) . 3_654
O2 V1 O6 83.8(3) . 3_654
O6 V1 O6 73.0(3) . 3_654
O1 Se1 O2 102.4(4) . .
O1 Se1 O2 102.4(4) . 4
O2 Se1 O2 102.7(5) . 4
O3 Se2 O4 103.7(3) . .
O3 Se2 O4 103.7(3) . 4_565
O4 Se2 O4 93.0(5) . 4_565
O3 Se2 Eu2 114.5(4) . .
O4 Se2 Eu2 46.6(3) . .
O4 Se2 Eu2 46.6(3) 4_565 .
O5 Se3 O6 102.0(3) . .
O5 Se3 O6 102.0(3) . 4_565
O6 Se3 O6 100.5(5) . 4_565
O7 Se4 O8 96.3(4) . 4_565
O7 Se4 O8 96.3(4) . .
O8 Se4 O8 90.0(6) 4_565 .
O7 Se4 Eu2 54.9(4) . .
O8 Se4 Eu2 59.4(3) 4_565 .
O8 Se4 Eu2 59.4(3) . .
O7 Se4 Eu1 134.2(4) . 1_455
O8 Se4 Eu1 54.8(3) 4_565 1_455
O8 Se4 Eu1 54.8(3) . 1_455
Eu2 Se4 Eu1 79.30(4) . 1_455
O7 Se4 Eu1 34.2(4) . .
O8 Se4 Eu1 118.9(3) 4_565 .
O8 Se4 Eu1 118.9(3) . .
Eu2 Se4 Eu1 89.06(4) . .
Eu1 Se4 Eu1 168.36(6) 1_455 .
Se1 O1 Eu2 150.5(7) . 3
Se1 O2 V1 134.7(5) . .
Se2 O3 Eu1 126.5(5) . .
Se2 O3 Eu2 122.9(5) . 1_655
Eu1 O3 Eu2 110.7(4) . 1_655
Se2 O4 Eu1 133.9(4) . 3_655
Se2 O4 Eu2 102.9(4) . .
Eu1 O4 Eu2 120.7(3) 3_655 .
Se3 O5 Eu1 153.1(6) . .
Se3 O6 V1 127.6(4) . .
Se3 O6 V1 113.7(4) . 3_654
V1 O6 V1 107.0(3) . 3_654
Se4 O7 Eu1 121.8(6) . .
Se4 O7 Eu2 92.5(5) . .
Eu1 O7 Eu2 145.7(5) . .
Se4 O8 Eu2 147.6(4) . 3
Se4 O8 Eu1 93.1(4) . 1_455
Eu2 O8 Eu1 111.1(3) 3 1_455
Se4 O8 Eu2 86.6(3) . .
Eu2 O8 Eu2 109.3(3) 3 .
Eu1 O8 Eu2 99.0(3) 1_455 .
V1 O9 Eu1 148.3(4) . .
V1 O10 V1 130.1(6) 4_565 .
V1 O11 V1 151.5(6) 4 .

loop_
_geom_bond_atom_site_label_1
_geom_bond_atom_site_label_2
_geom_bond_distance
_geom_bond_site_symmetry_2
Eu1 O5 2.304(11) .
Eu1 O7 2.318(11) .
Eu1 O4 2.356(8) 2_655
Eu1 O4 2.356(8) 3_655
Eu1 O3 2.466(11) .
Eu1 O9 2.648(8) .
Eu1 O9 2.648(8) 4_565
Eu1 O8 2.672(8) 4_665
Eu1 O8 2.672(8) 1_655
Eu1 Se4 3.266(3) 1_655
Eu1 Se4 3.507(3) .
Eu1 Eu2 4.071(3) 1_655
Eu2 O1 2.267(11) 3
Eu2 O8 2.400(9) 2
Eu2 O8 2.400(9) 3
Eu2 O4 2.460(8) 4_565
Eu2 O4 2.460(8) .
Eu2 O3 2.484(11) 1_455
Eu2 O7 2.546(11) .
Eu2 O8 2.682(8) .
Eu2 O8 2.682(8) 4_565
Eu2 Se4 3.110(3) .
Eu2 Se2 3.298(3) .
Eu2 Eu1 4.071(3) 1_455
V1 O9 1.644(8) .
V1 O10 1.899(6) .
V1 O11 1.906(4) .
V1 O2 1.931(8) .
V1 O6 1.974(7) .
V1 O6 2.351(7) 3_654
Se1 O1 1.664(11) .
Se1 O2 1.706(8) .
Se1 O2 1.706(8) 4
Se2 O3 1.703(10) .
Se2 O4 1.715(8) .
Se2 O4 1.715(8) 4_565
Se3 O5 1.667(11) .
Se3 O6 1.743(7) .
Se3 O6 1.743(7) 4_565
Se4 O7 1.679(11) .
Se4 O8 1.739(8) 4_565
Se4 O8 1.739(8) .
Se4 Eu1 3.266(3) 1_455
O1 Eu2 2.267(11) 3
O3 Eu2 2.484(11) 1_655
O4 Eu1 2.356(8) 3_655
O6 V1 2.351(7) 3_654
O8 Eu2 2.400(9) 3
O8 Eu1 2.672(8) 1_455
O10 V1 1.899(6) 4_565
O11 V1 1.906(4) 4
